data_2210404
loop_
_publ_author_name
'Igor V. Zatovsky'
'Katherina V. Terebilenko'
'Nikolay S. Slobodyanik'
'Vyacheslav N. Baumer'
'Oleg V. Shishkin'

_publ_section_title
;
 K~2~Bi(PO~4~)(WO~4~) with a layered anionic substructure
;
_journal_coeditor_code WM2034
_journal_issue 9
_journal_name_full 'Acta Crystallographica Section E'
_journal_page_first i193
_journal_page_last i195
_journal_paper_doi 10.1107/S1600536806033265
_journal_volume 62
_journal_year 2006
_chemical_formula_iupac 'K2 [Bi (P O4) (W O4)]'
_chemical_formula_moiety 'Bi O8 P W, 2K'
_chemical_formula_structural 'K2 [Bi (P O4) (W O4)]'
_chemical_formula_sum 'Bi K2 O8 P W'
_chemical_formula_weight 630
_chemical_name_systematic
;
Dipotassium bismuth phosphate tungstate
;
_space_group_IT_number 73
_symmetry_cell_setting orthorhombic
_symmetry_space_group_name_Hall '-I 2b 2c'
_symmetry_space_group_name_H-M 'I b c a'
_audit_creation_method 'WinGX routine CIF_UPDATE'
_cell_angle_alpha 90
_cell_angle_beta 90
_cell_angle_gamma 90
_cell_formula_units_Z 8
_cell_length_a 19.7253(12)
_cell_length_b 12.4764(8)
_cell_length_c 7.0284(2)
_cell_measurement_reflns_used 320
_cell_measurement_temperature 293(2)
_cell_measurement_theta_max 23
_cell_measurement_theta_min 15
_cell_volume 1729.69(16)
_computing_cell_refinement 'CrysAlis CCD'
_computing_data_collection 'CrysAlis CCD (Oxford Diffraction, 2005)'
_computing_data_reduction 'CrysAlis RED (Oxford Diffraction, 2005)'
_computing_molecular_graphics 'DIAMOND (Brandenburg, 1999)'
_computing_publication_material 'WinGX (Farrugia, 1999)'
_computing_structure_refinement 'SHELXL97 (Sheldrick, 1997)'
_computing_structure_solution 'SHELXS97 (Sheldrick, 1997)'
_diffrn_measured_fraction_theta_full 0.998
_diffrn_measured_fraction_theta_max 0.998
_diffrn_measurement_device_type 'Oxford XCalibur-3 CCD area-detector'
_diffrn_measurement_method '\f and \w'
_diffrn_radiation_type MoK\a
_diffrn_radiation_wavelength 0.71073
_diffrn_reflns_av_R_equivalents 0.0635
_diffrn_reflns_limit_h_max 27
_diffrn_reflns_limit_h_min -27
_diffrn_reflns_limit_k_max 17
_diffrn_reflns_limit_k_min -17
_diffrn_reflns_limit_l_max 6
_diffrn_reflns_limit_l_min -9
_diffrn_reflns_number 16151
_diffrn_reflns_theta_full 30
_diffrn_reflns_theta_max 30
_diffrn_reflns_theta_min 3.27
_diffrn_standards_number 0
_exptl_absorpt_coefficient_mu 34.767
_exptl_absorpt_correction_T_max 0.3505
_exptl_absorpt_correction_T_min 0.0751
_exptl_absorpt_correction_type multi-scan
_exptl_absorpt_process_details '(Blessing, 1995)'
_exptl_crystal_colour colorless
_exptl_crystal_density_diffrn 4.838
_exptl_crystal_density_method 'not measured'
_exptl_crystal_description prism
_exptl_crystal_F_000 2192
_exptl_crystal_size_max 0.08
_exptl_crystal_size_mid 0.07
_exptl_crystal_size_min 0.03
_refine_diff_density_max 4.869
_refine_diff_density_min -2.365
_refine_ls_extinction_coef 0.00034(5)
_refine_ls_extinction_expression Fc^*^=kFc[1+0.001xFc^2^\l^3^/sin(2\q)]^-1/4^
_refine_ls_extinction_method SHELXL97
_refine_ls_goodness_of_fit_ref 1.184
_refine_ls_matrix_type full
_refine_ls_number_parameters 62
_refine_ls_number_reflns 1265
_refine_ls_number_restraints 0
_refine_ls_restrained_S_all 1.184
_refine_ls_R_factor_gt 0.0346
_refine_ls_shift/su_max 0
_refine_ls_structure_factor_coef Fsqd
_refine_ls_weighting_details 'w=1/[\s^2^(Fo^2^)+(0.0467P)^2^+34.3351P] where P=(Fo^2^+2Fc^2^)/3'
_refine_ls_weighting_scheme calc
_refine_ls_wR_factor_ref 0.0936
_reflns_number_gt 1098
_reflns_number_total 1265
_reflns_threshold_expression I>2\s(I)
_cod_data_source_file wm2034.cif
_cod_data_source_block I
_cod_database_code 2210404
_cod_database_fobs_code 2210404

loop_
_symmetry_equiv_pos_as_xyz
'x, y, z'
'-x, -y+1/2, z'
'x, -y, -z+1/2'
'-x, y+1/2, -z+1/2'
'x+1/2, y+1/2, z+1/2'
'-x+1/2, -y+1, z+1/2'
'x+1/2, -y+1/2, -z+1'
'-x+1/2, y+1, -z+1'
'-x, -y, -z'
'x, y-1/2, -z'
'-x, y, z-1/2'
'x, -y-1/2, z-1/2'
'-x+1/2, -y+1/2, -z+1/2'
'x+1/2, y, -z+1/2'
'-x+1/2, y+1/2, z'
'x+1/2, -y, z'

loop_
_atom_site_type_symbol
_atom_site_label
_atom_site_fract_x
_atom_site_fract_y
_atom_site_fract_z
_atom_site_U_iso_or_equiv
_atom_site_adp_type
_atom_site_calc_flag
_atom_site_refinement_flags
_atom_site_occupancy
Bi Bi 0.25 0.58132(3) 0 0.01877(16) Uani d S 1
K K 0.09397(11) 0.82941(18) 0.2169(3) 0.0364(5) Uani d . 1
W W 0.08130(2) 0.5 0.25 0.02461(17) Uani d S 1
P P 0.25 0.8233(2) 0 0.0181(5) Uani d S 1
O O1 0.2383(3) 0.9000(4) 0.1678(9) 0.0261(12) Uani d . 1
O O2 0.3119(3) 0.7495(5) 0.0267(8) 0.0246(11) Uani d . 1
O O3 0.1313(3) 0.5328(5) 0.0474(10) 0.0304(13) Uani d . 1
O O4 0.0306(4) 0.3891(6) 0.1851(13) 0.0449(17) Uani d . 1

loop_
_atom_site_aniso_label
_atom_site_aniso_U_11
_atom_site_aniso_U_22
_atom_site_aniso_U_33
_atom_site_aniso_U_12
_atom_site_aniso_U_13
_atom_site_aniso_U_23
Bi 0.0193(2) 0.0175(2) 0.0195(2) 0 -0.00022(13) 0
K 0.0239(9) 0.0481(12) 0.0373(10) 0.0068(8) 0.0007(8) -0.0019(8)
W 0.0166(2) 0.0274(2) 0.0298(3) 0 0 0.00104(17)
P 0.0222(13) 0.0138(11) 0.0181(13) 0 0.0006(9) 0
O1 0.043(3) 0.021(2) 0.014(2) -0.004(2) 0.004(2) -0.002(2)
O2 0.025(3) 0.020(2) 0.029(3) 0.001(2) -0.002(2) 0.004(2)
O3 0.023(3) 0.033(3) 0.035(3) -0.003(2) 0.003(3) 0.007(3)
O4 0.035(4) 0.050(4) 0.049(4) -0.020(3) -0.002(3) -0.001(4)

loop_
_atom_type_symbol
_atom_type_description
_atom_type_scat_dispersion_real
_atom_type_scat_dispersion_imag
_atom_type_scat_source
Bi Bi -4.1077 10.2566 'International Tables Vol C Tables 4.2.6.8 and 6.1.1.4'
K K 0.2009 0.2494 'International Tables Vol C Tables 4.2.6.8 and 6.1.1.4'
O O 0.0106 0.006 'International Tables Vol C Tables 4.2.6.8 and 6.1.1.4'
P P 0.1023 0.0942 'International Tables Vol C Tables 4.2.6.8 and 6.1.1.4'
W W -0.849 6.8722 'International Tables Vol C Tables 4.2.6.8 and 6.1.1.4'

loop_
_geom_angle_atom_site_label_1
_geom_angle_atom_site_label_2
_geom_angle_atom_site_label_3
_geom_angle_site_symmetry_1
_geom_angle_site_symmetry_3
_geom_angle
_geom_angle_publ_flag
O1 Bi O1 13_565 12_575 168.6(3) no
O1 Bi O2 13_565 . 77.85(19) no
O1 Bi O2 12_575 . 92.30(19) no
O1 Bi O2 13_565 8_544 92.30(19) no
O1 Bi O2 12_575 8_544 77.85(19) no
O2 Bi O2 . 8_544 61.0(3) no
O1 Bi O3 13_565 . 89.0(2) no
O1 Bi O3 12_575 . 93.8(2) no
O2 Bi O3 . . 133.2(2) no
O2 Bi O3 8_544 . 75.1(2) no
O1 Bi O3 13_565 8_544 93.8(2) no
O1 Bi O3 12_575 8_544 89.0(2) no
O2 Bi O3 . 8_544 75.1(2) no
O2 Bi O3 8_544 8_544 133.2(2) no
O3 Bi O3 . 8_544 151.3(3) no
O1 Bi O1 13_565 10 123.51(16) no
O1 Bi O1 12_575 10 67.8(2) no
O2 Bi O1 . 10 147.30(19) no
O2 Bi O1 8_544 10 132.88(19) no
O3 Bi O1 . 10 76.0(2) no
O3 Bi O1 8_544 10 78.7(2) no
O1 Bi O1 13_565 15_545 67.8(2) no
O1 Bi O1 12_575 15_545 123.51(16) no
O2 Bi O1 . 15_545 132.88(19) no
O2 Bi O1 8_544 15_545 147.30(19) no
O3 Bi O1 . 15_545 78.7(2) no
O3 Bi O1 8_544 15_545 76.0(2) no
O1 Bi O1 10 15_545 55.9(3) no
O4 K O2 4 8_544 153.9(2) no
O4 K O2 4 13_565 123.4(2) no
O2 K O2 8_544 13_565 79.72(14) no
O4 K O3 4 12_576 82.2(2) no
O2 K O3 8_544 12_576 122.28(18) no
O2 K O3 13_565 12_576 62.11(17) no
O4 K O1 4 . 145.6(2) no
O2 K O1 8_544 . 52.15(17) no
O2 K O1 13_565 . 62.80(17) no
O3 K O1 12_576 . 71.70(17) no
O4 K O4 4 3_565 79.3(2) no
O2 K O4 8_544 3_565 95.38(19) no
O2 K O4 13_565 3_565 79.2(2) no
O3 K O4 12_576 3_565 115.9(2) no
O1 K O4 . 3_565 132.18(18) no
O4 K O4 4 10_565 78.52(17) no
O2 K O4 8_544 10_565 78.13(19) no
O2 K O4 13_565 10_565 157.8(2) no
O3 K O4 12_576 10_565 130.9(2) no
O1 K O4 . 10_565 101.68(19) no
O4 K O4 3_565 10_565 104.3(2) no
O4 K O3 4 10_565 98.0(2) no
O2 K O3 8_544 10_565 76.70(18) no
O2 K O3 13_565 10_565 120.06(18) no
O3 K O3 12_576 10_565 86.5(2) no
O1 K O3 . 10_565 59.13(17) no
O4 K O3 3_565 10_565 156.5(2) no
O4 K O3 10_565 10_565 52.74(17) no
O4 W O4 3_565 . 111.0(5) y
O4 W O3 3_565 . 109.9(4) y
O4 W O3 . . 106.7(3) y
O4 W O3 3_565 3_565 106.7(3) y
O4 W O3 . 3_565 109.9(4) y
O3 W O3 . 3_565 112.7(4) y
O1 P O1 . 8_544 102.9(5) y
O1 P O2 . 8_544 110.3(3) y
O1 P O2 8_544 8_544 113.4(3) y
O1 P O2 . . 113.4(3) y
O1 P O2 8_544 . 110.3(3) y
O2 P O2 8_544 . 106.6(4) y
P O1 Bi . 13_565 143.8(4) no
P O1 Bi . 10_565 100.6(3) no
Bi O1 Bi 13_565 10_565 111.1(2) no
P O1 K . . 92.7(3) no
Bi O1 K 13_565 . 90.44(19) no
Bi O1 K 10_565 . 113.4(2) no
P O2 Bi . . 96.2(3) no
P O2 K . 8_544 104.2(3) no
Bi O2 K . 8_544 127.6(2) no
P O2 K . 13_565 145.4(3) no
Bi O2 K . 13_565 94.59(19) no
K O2 K 8_544 13_565 94.75(19) no
W O3 Bi . . 134.3(4) no
W O3 K . 12_575 128.2(3) no
Bi O3 K . 12_575 89.30(19) no
W O3 K . 10 98.8(2) no
Bi O3 K . 10 109.6(2) no
K O3 K 12_575 10 87.05(19) no
W O4 K . 4_545 132.5(4) no
W O4 K . 3_565 113.9(4) no
K O4 K 4_545 3_565 94.0(2) no
W O4 K . 10 100.9(3) no
K O4 K 4_545 10 121.9(3) no
K O4 K 3_565 10 80.3(2) no

loop_
_geom_bond_atom_site_label_1
_geom_bond_atom_site_label_2
_geom_bond_site_symmetry_2
_geom_bond_distance
_geom_bond_publ_flag
Bi O1 13_565 2.358(6) yes
Bi O1 12_575 2.358(6) no
Bi O2 . 2.435(6) yes
Bi O2 8_544 2.435(6) no
Bi O3 . 2.441(6) yes
Bi O3 8_544 2.441(6) no
Bi O1 10 2.562(6) yes
Bi O1 15_545 2.562(6) no
Bi P . 3.019(2) no
Bi K 13_565 3.830(2) no
Bi K 12_575 3.830(2) no
K O4 4 2.658(7) yes
K O2 8_544 2.715(6) yes
K O2 13_565 2.768(6) yes
K O3 12_576 2.982(7) yes
K O1 . 3.001(7) yes
K O4 3_565 3.078(9) yes
K O4 10_565 3.179(9) yes
K O3 10_565 3.230(7) yes
K P . 3.435(2) no
K Bi 13_565 3.830(2) no
K W 10_565 3.919(2) no
K K 12_575 4.034(2) no
W O4 3_565 1.767(7) no
W O4 . 1.767(7) yes
W O3 . 1.780(7) yes
W O3 3_565 1.780(7) no
W K 12_576 3.919(2) no
W K 10 3.919(2) no
W K 2_565 4.067(2) no
W K 4_545 4.067(2) no
W K 3_565 4.124(2) no
P O1 . 1.536(6) yes
P O1 8_544 1.536(6) no
P O2 8_544 1.541(6) no
P O2 . 1.541(6) yes
P K 8_544 3.435(2) no
O1 Bi 13_565 2.358(6) no
O1 Bi 10_565 2.562(6) no
O2 K 8_544 2.715(6) no
O2 K 13_565 2.768(6) no
O3 K 12_575 2.982(7) no
O3 K 10 3.230(7) no
O4 K 4_545 2.658(7) no
O4 K 3_565 3.078(9) no
O4 K 10 3.179(9) no
